data_4111197
loop_
_publ_author_name
'William J. Evans'
'Timothy M. Champagne'
'Joseph W. Ziller'
'Nikolas Kaltsoyannis'

_publ_section_title
;
 Planar Trimethylenemethane Dianion Chemistry of Lanthanide Metallocenes:
 Synthesis, Structure, Density Functional Theory Analysis, and Reactivity
 of [(C5Me5)2Ln]2[\m-\h3:\h3-C(CH2)3] Complexes
;
_journal_name_full 'Journal of the American Chemical Society'
_journal_page_first 16178
_journal_page_last 16189
_journal_paper_doi 10.1021/ja0645988
_journal_volume 128
_journal_year 2006
_chemical_formula_sum 'C51 H80 Nd2'
_chemical_formula_weight 981.63
_chemical_name_systematic
; 
 ? 
;
_space_group_IT_number 14
_symmetry_cell_setting monoclinic
_symmetry_space_group_name_Hall '-P 2ybc'
_symmetry_space_group_name_H-M 'P 1 21/c 1'
_atom_sites_solution_hydrogens geom
_atom_sites_solution_primary direct
_atom_sites_solution_secondary difmap
_audit_creation_method SHELXTL
_cell_angle_alpha 90.00
_cell_angle_beta 99.897(3)
_cell_angle_gamma 90.00
_cell_formula_units_Z 4
_cell_length_a 11.3111(14)
_cell_length_b 21.971(3)
_cell_length_c 19.583(3)
_cell_measurement_temperature 158(2)
_cell_volume 4794.3(11)
_computing_cell_refinement 'Bruker SMART/SAINT'
_computing_data_collection 'Bruker SMART'
_computing_data_reduction 'Bruker SAINT'
_computing_molecular_graphics 'Bruker SHELXTL'
_computing_publication_material 'Bruker SHELXTL'
_computing_structure_refinement 'Bruker SHELXTL'
_computing_structure_solution 'Bruker SHELXTL'
_diffrn_ambient_temperature 158(2)
_diffrn_measured_fraction_theta_full 1.000
_diffrn_measured_fraction_theta_max 1.000
_diffrn_measurement_device_type 'CCD area detector'
_diffrn_measurement_method 'phi and omega scans'
_diffrn_radiation_monochromator graphite
_diffrn_radiation_source 'normal-focus sealed tube'
_diffrn_radiation_type MoK\a
_diffrn_radiation_wavelength 0.71073
_diffrn_reflns_av_R_equivalents 0.0622
_diffrn_reflns_av_sigmaI/netI 0.0488
_diffrn_reflns_limit_h_max 13
_diffrn_reflns_limit_h_min -13
_diffrn_reflns_limit_k_max 25
_diffrn_reflns_limit_k_min -25
_diffrn_reflns_limit_l_max 23
_diffrn_reflns_limit_l_min -23
_diffrn_reflns_number 40872
_diffrn_reflns_theta_full 24.71
_diffrn_reflns_theta_max 24.71
_diffrn_reflns_theta_min 1.83
_diffrn_standards_decay_% '< 1.0'
_diffrn_standards_interval_count 'initial 50 frames recollected'
_diffrn_standards_number '50 frames'
_exptl_absorpt_coefficient_mu 2.172
_exptl_absorpt_correction_T_max 0.8992
_exptl_absorpt_correction_T_min 0.5916
_exptl_absorpt_correction_type multi-scan
_exptl_absorpt_process_details 'Bruker SADABS'
_exptl_crystal_colour yellow
_exptl_crystal_density_diffrn 1.360
_exptl_crystal_density_meas ?
_exptl_crystal_description needle
_exptl_crystal_F_000 2024
_exptl_crystal_size_max 0.27
_exptl_crystal_size_mid 0.12
_exptl_crystal_size_min 0.05
_refine_diff_density_max 1.436
_refine_diff_density_min -0.788
_refine_diff_density_rms 0.131
_refine_ls_extinction_method none
_refine_ls_goodness_of_fit_ref 1.045
_refine_ls_hydrogen_treatment constr
_refine_ls_matrix_type full
_refine_ls_number_parameters 455
_refine_ls_number_reflns 8172
_refine_ls_number_restraints 3
_refine_ls_restrained_S_all 1.045
_refine_ls_R_factor_all 0.0765
_refine_ls_R_factor_gt 0.0441
_refine_ls_shift/su_max 0.028
_refine_ls_shift/su_mean 0.000
_refine_ls_structure_factor_coef Fsqd
_refine_ls_weighting_details 'calc w=1/[\s^2^(Fo^2^)+(0.0354P)^2^+30.4282P] where P=(Fo^2^+2Fc^2^)/3'
_refine_ls_weighting_scheme calc
_refine_ls_wR_factor_gt 0.0959
_refine_ls_wR_factor_ref 0.1144
_reflns_number_gt 5951
_reflns_number_total 8172
_reflns_threshold_expression >2sigma(I)
_cod_data_source_file ja0645988si20060706_023754_3.cif
_cod_data_source_block tmc40
_cod_depositor_comments
;
The following automatic conversions were performed:

'_exptl_crystal_density_meas' value 'n/a' was changed to '?' - the
value is perceived as not measured.

Automatic conversion script
Id: cif_fix_values 3008 2015-01-20 13:52:24Z robertas 
;
_cod_original_cell_volume 4794.4(11)
_cod_database_code 4111197

loop_
_symmetry_equiv_pos_as_xyz
'x, y, z'
'-x, y+1/2, -z+1/2'
'-x, -y, -z'
'x, -y-1/2, z-1/2'

loop_
_atom_site_label
_atom_site_type_symbol
_atom_site_fract_x
_atom_site_fract_y
_atom_site_fract_z
_atom_site_U_iso_or_equiv
_atom_site_adp_type
_atom_site_occupancy
_atom_site_symmetry_multiplicity
_atom_site_calc_flag
_atom_site_refinement_flags
_atom_site_disorder_assembly
_atom_site_disorder_group
Nd1 Nd 0.22003(3) 0.560054(16) 0.84340(2) 0.02939(11) Uani 1 1 d . . .
Nd2 Nd 0.36373(3) 0.793053(17) 0.86840(2) 0.03467(12) Uani 1 1 d . . .
C1 C 0.328(2) 0.5254(10) 0.7319(11) 0.036(7) Uiso 0.50 1 d P A 1
C2 C 0.2684(14) 0.4718(8) 0.7486(10) 0.032(4) Uiso 0.50 1 d P A 1
C3 C 0.3123(16) 0.4461(7) 0.8109(8) 0.027(3) Uiso 0.50 1 d P A 1
C4 C 0.4137(17) 0.4804(8) 0.8437(9) 0.032(5) Uiso 0.50 1 d P A 1
C5 C 0.4218(18) 0.5270(8) 0.7908(12) 0.026(6) Uiso 0.50 1 d P A 1
C6 C 0.3273(17) 0.5613(8) 0.6698(9) 0.044(5) Uiso 0.50 1 d P A 1
H6A H 0.3748 0.5406 0.6394 0.067 Uiso 0.50 1 calc PR A 1
H6B H 0.3621 0.6014 0.6825 0.067 Uiso 0.50 1 calc PR A 1
H6C H 0.2446 0.5661 0.6456 0.067 Uiso 0.50 1 calc PR A 1
C7 C 0.1573(14) 0.4546(7) 0.6957(8) 0.042(4) Uiso 0.50 1 d P A 1
H7A H 0.1293 0.4142 0.7068 0.063 Uiso 0.50 1 calc PR A 1
H7B H 0.1780 0.4540 0.6492 0.063 Uiso 0.50 1 calc PR A 1
H7C H 0.0937 0.4845 0.6974 0.063 Uiso 0.50 1 calc PR A 1
C8 C 0.2791(14) 0.3837(7) 0.8342(8) 0.045(4) Uiso 0.50 1 d P A 1
H8A H 0.1983 0.3730 0.8104 0.068 Uiso 0.50 1 calc PR A 1
H8B H 0.2807 0.3840 0.8844 0.068 Uiso 0.50 1 calc PR A 1
H8C H 0.3367 0.3537 0.8229 0.068 Uiso 0.50 1 calc PR A 1
C9 C 0.4954(15) 0.4622(7) 0.9094(8) 0.045(4) Uiso 0.50 1 d P A 1
H9A H 0.4479 0.4560 0.9463 0.067 Uiso 0.50 1 calc PR A 1
H9B H 0.5545 0.4945 0.9232 0.067 Uiso 0.50 1 calc PR A 1
H9C H 0.5370 0.4244 0.9017 0.067 Uiso 0.50 1 calc PR A 1
C10 C 0.5434(14) 0.5657(8) 0.7999(9) 0.040(4) Uiso 0.50 1 d P A 1
H10A H 0.6064 0.5415 0.7842 0.060 Uiso 0.50 1 calc PR A 1
H10B H 0.5683 0.5763 0.8489 0.060 Uiso 0.50 1 calc PR A 1
H10C H 0.5299 0.6030 0.7723 0.060 Uiso 0.50 1 calc PR A 1
C1B C 0.354(2) 0.5301(9) 0.7427(12) 0.032(7) Uiso 0.50 1 d P A 2
C3B C 0.2474(15) 0.4904(9) 0.7327(9) 0.037(5) Uiso 0.50 1 d P A 2
C2B C 0.2678(17) 0.4516(8) 0.7889(11) 0.044(4) Uiso 0.50 1 d P A 2
C4B C 0.3746(19) 0.4713(9) 0.8331(9) 0.034(5) Uiso 0.50 1 d P A 2
C5B C 0.4345(17) 0.5223(9) 0.8081(11) 0.030(6) Uiso 0.50 1 d P A 2
C6B C 0.3658(18) 0.5740(9) 0.6833(10) 0.050(5) Uiso 0.50 1 d P A 2
H6B1 H 0.4268 0.6047 0.6997 0.074 Uiso 0.50 1 calc PR A 2
H6B2 H 0.2886 0.5941 0.6673 0.074 Uiso 0.50 1 calc PR A 2
H6B3 H 0.3896 0.5512 0.6448 0.074 Uiso 0.50 1 calc PR A 2
C7B C 0.142(2) 0.4854(11) 0.6712(11) 0.075(6) Uiso 0.50 1 d P A 2
H7B1 H 0.1701 0.4976 0.6284 0.113 Uiso 0.50 1 calc PR A 2
H7B2 H 0.0770 0.5123 0.6792 0.113 Uiso 0.50 1 calc PR A 2
H7B3 H 0.1137 0.4433 0.6668 0.113 Uiso 0.50 1 calc PR A 2
C8B C 0.2060(18) 0.3912(9) 0.7930(11) 0.068(5) Uiso 0.50 1 d P A 2
H8B1 H 0.1188 0.3971 0.7832 0.102 Uiso 0.50 1 calc PR A 2
H8B2 H 0.2293 0.3742 0.8396 0.102 Uiso 0.50 1 calc PR A 2
H8B3 H 0.2297 0.3632 0.7589 0.102 Uiso 0.50 1 calc PR A 2
C9B C 0.4314(16) 0.4417(8) 0.9008(9) 0.053(4) Uiso 0.50 1 d P A 2
H9B1 H 0.3998 0.4004 0.9030 0.080 Uiso 0.50 1 calc PR A 2
H9B2 H 0.4125 0.4657 0.9397 0.080 Uiso 0.50 1 calc PR A 2
H9B3 H 0.5186 0.4400 0.9034 0.080 Uiso 0.50 1 calc PR A 2
C10B C 0.5403(15) 0.5531(7) 0.8290(9) 0.042(4) Uiso 0.50 1 d P A 2
H10D H 0.5586 0.5539 0.8798 0.063 Uiso 0.50 1 calc PR A 2
H10E H 0.5325 0.5948 0.8113 0.063 Uiso 0.50 1 calc PR A 2
H10F H 0.6053 0.5324 0.8110 0.063 Uiso 0.50 1 calc PR A 2
C11 C 0.0236(16) 0.5907(7) 0.8993(11) 0.025(3) Uiso 0.50 1 d P A 1
C12 C -0.0145(14) 0.5416(10) 0.8531(8) 0.034(4) Uiso 0.50 1 d P A 1
C13 C 0.0449(14) 0.4867(6) 0.8829(9) 0.026(3) Uiso 0.50 1 d P A 1
C14 C 0.1211(14) 0.5037(8) 0.9466(9) 0.028(4) Uiso 0.50 1 d P A 1
C15 C 0.1084(13) 0.5679(8) 0.9559(7) 0.020(3) Uiso 0.50 1 d P A 1
C16 C -0.0315(13) 0.6517(6) 0.8957(8) 0.040(4) Uiso 0.50 1 d P A 1
H16A H -0.1089 0.6496 0.9116 0.060 Uiso 0.50 1 calc PR A 1
H16B H -0.0438 0.6664 0.8477 0.060 Uiso 0.50 1 calc PR A 1
H16C H 0.0216 0.6799 0.9254 0.060 Uiso 0.50 1 calc PR A 1
C17 C -0.1086(14) 0.5428(7) 0.7898(8) 0.048(4) Uiso 0.50 1 d P A 1
H17A H -0.1852 0.5554 0.8023 0.072 Uiso 0.50 1 calc PR A 1
H17B H -0.1170 0.5022 0.7690 0.072 Uiso 0.50 1 calc PR A 1
H17C H -0.0855 0.5718 0.7564 0.072 Uiso 0.50 1 calc PR A 1
C18 C 0.0074(15) 0.4242(7) 0.8563(9) 0.051(4) Uiso 0.50 1 d P A 1
H18A H 0.0637 0.3940 0.8800 0.076 Uiso 0.50 1 calc PR A 1
H18B H 0.0074 0.4224 0.8063 0.076 Uiso 0.50 1 calc PR A 1
H18C H -0.0735 0.4155 0.8653 0.076 Uiso 0.50 1 calc PR A 1
C19 C 0.1916(13) 0.4589(7) 0.9953(8) 0.041(4) Uiso 0.50 1 d P A 1
H19A H 0.1524 0.4190 0.9897 0.062 Uiso 0.50 1 calc PR A 1
H19B H 0.1955 0.4729 1.0432 0.062 Uiso 0.50 1 calc PR A 1
H19C H 0.2731 0.4556 0.9849 0.062 Uiso 0.50 1 calc PR A 1
C20 C 0.1715(13) 0.5987(7) 1.0197(8) 0.041(4) Uiso 0.50 1 d P A 1
H20A H 0.1534 0.6423 1.0170 0.061 Uiso 0.50 1 calc PR A 1
H20B H 0.2583 0.5927 1.0236 0.061 Uiso 0.50 1 calc PR A 1
H20C H 0.1443 0.5813 1.0604 0.061 Uiso 0.50 1 calc PR A 1
C11B C 0.0594(15) 0.5971(7) 0.9337(10) 0.032(3) Uiso 0.50 1 d P A 2
C12B C -0.0123(13) 0.5794(7) 0.8734(9) 0.024(3) Uiso 0.50 1 d P A 2
C13B C -0.0005(13) 0.5164(8) 0.8624(8) 0.025(3) Uiso 0.50 1 d P A 2
C14B C 0.0836(15) 0.4952(7) 0.9199(10) 0.027(3) Uiso 0.50 1 d P A 2
C15B C 0.1235(14) 0.5446(10) 0.9617(8) 0.031(4) Uiso 0.50 1 d P A 2
C16B C 0.0613(17) 0.6577(8) 0.9701(10) 0.066(5) Uiso 0.50 1 d P A 2
H16D H 0.1092 0.6868 0.9484 0.098 Uiso 0.50 1 calc PR A 2
H16E H 0.0970 0.6527 1.0191 0.098 Uiso 0.50 1 calc PR A 2
H16F H -0.0209 0.6730 0.9666 0.098 Uiso 0.50 1 calc PR A 2
C17B C -0.1067(16) 0.6197(8) 0.8300(9) 0.059(5) Uiso 0.50 1 d P A 2
H17D H -0.1837 0.6148 0.8459 0.088 Uiso 0.50 1 calc PR A 2
H17E H -0.1156 0.6078 0.7812 0.088 Uiso 0.50 1 calc PR A 2
H17F H -0.0813 0.6623 0.8351 0.088 Uiso 0.50 1 calc PR A 2
C18B C -0.0794(17) 0.4810(9) 0.8064(10) 0.064(5) Uiso 0.50 1 d P A 2
H18D H -0.0532 0.4384 0.8079 0.096 Uiso 0.50 1 calc PR A 2
H18E H -0.0733 0.4984 0.7611 0.096 Uiso 0.50 1 calc PR A 2
H18F H -0.1628 0.4831 0.8137 0.096 Uiso 0.50 1 calc PR A 2
C19B C 0.1114(17) 0.4296(8) 0.9383(10) 0.061(5) Uiso 0.50 1 d P A 2
H19D H 0.0877 0.4204 0.9830 0.092 Uiso 0.50 1 calc PR A 2
H19E H 0.1977 0.4225 0.9414 0.092 Uiso 0.50 1 calc PR A 2
H19F H 0.0669 0.4033 0.9024 0.092 Uiso 0.50 1 calc PR A 2
C20B C 0.2107(19) 0.5384(10) 1.0279(11) 0.075(6) Uiso 0.50 1 d P A 2
H20D H 0.2362 0.5789 1.0455 0.113 Uiso 0.50 1 calc PR A 2
H20E H 0.2808 0.5153 1.0194 0.113 Uiso 0.50 1 calc PR A 2
H20F H 0.1723 0.5170 1.0622 0.113 Uiso 0.50 1 calc PR A 2
C21 C 0.559(2) 0.7462(12) 0.9567(14) 0.033(8) Uiso 0.50 1 d P A 1
C22 C 0.4923(17) 0.7857(10) 0.9963(10) 0.034(5) Uiso 0.50 1 d P A 1
C23 C 0.5079(16) 0.8453(8) 0.9737(10) 0.032(5) Uiso 0.50 1 d P A 1
C24 C 0.5755(17) 0.8435(9) 0.9185(10) 0.037(6) Uiso 0.50 1 d P A 1
C25 C 0.606(2) 0.7823(10) 0.9073(12) 0.036(7) Uiso 0.50 1 d P A 1
C26 C 0.5851(18) 0.6801(8) 0.9690(11) 0.052(5) Uiso 0.50 1 d P A 1
H26A H 0.5860 0.6597 0.9245 0.077 Uiso 0.50 1 calc PR A 1
H26B H 0.5229 0.6619 0.9917 0.077 Uiso 0.50 1 calc PR A 1
H26C H 0.6636 0.6753 0.9987 0.077 Uiso 0.50 1 calc PR A 1
C27 C 0.4291(18) 0.7643(10) 1.0523(11) 0.063(6) Uiso 0.50 1 d P A 1
H27A H 0.4848 0.7643 1.0965 0.095 Uiso 0.50 1 calc PR A 1
H27B H 0.3989 0.7229 1.0418 0.095 Uiso 0.50 1 calc PR A 1
H27C H 0.3616 0.7915 1.0555 0.095 Uiso 0.50 1 calc PR A 1
C28 C 0.467(2) 0.9026(10) 1.0089(11) 0.067(6) Uiso 0.50 1 d P A 1
H28A H 0.4783 0.9387 0.9814 0.101 Uiso 0.50 1 calc PR A 1
H28B H 0.5141 0.9068 1.0555 0.101 Uiso 0.50 1 calc PR A 1
H28C H 0.3815 0.8987 1.0122 0.101 Uiso 0.50 1 calc PR A 1
C29 C 0.6277(18) 0.8988(9) 0.8859(11) 0.063(5) Uiso 0.50 1 d P A 1
H29A H 0.5913 0.9361 0.9002 0.094 Uiso 0.50 1 calc PR A 1
H29B H 0.6103 0.8953 0.8353 0.094 Uiso 0.50 1 calc PR A 1
H29C H 0.7147 0.9002 0.9015 0.094 Uiso 0.50 1 calc PR A 1
C30 C 0.685(2) 0.7627(10) 0.8576(12) 0.063(6) Uiso 0.50 1 d P A 1
H30A H 0.7686 0.7710 0.8777 0.095 Uiso 0.50 1 calc PR A 1
H30B H 0.6632 0.7853 0.8141 0.095 Uiso 0.50 1 calc PR A 1
H30C H 0.6742 0.7190 0.8485 0.095 Uiso 0.50 1 calc PR A 1
C21B C 0.578(2) 0.7471(13) 0.9513(15) 0.038(9) Uiso 0.50 1 d P A 2
C22B C 0.5133(19) 0.7704(10) 0.9974(11) 0.040(6) Uiso 0.50 1 d P A 2
C23B C 0.5071(17) 0.8354(9) 0.9926(10) 0.036(5) Uiso 0.50 1 d P A 2
C24B C 0.5746(16) 0.8499(8) 0.9391(10) 0.031(5) Uiso 0.50 1 d P A 2
C25B C 0.6152(19) 0.7951(10) 0.9157(11) 0.033(6) Uiso 0.50 1 d P A 2
C26B C 0.6206(15) 0.6809(7) 0.9519(9) 0.034(4) Uiso 0.50 1 d P A 2
H26D H 0.7035 0.6782 0.9765 0.052 Uiso 0.50 1 calc PR A 2
H26E H 0.6165 0.6666 0.9042 0.052 Uiso 0.50 1 calc PR A 2
H26F H 0.5688 0.6555 0.9755 0.052 Uiso 0.50 1 calc PR A 2
C27B C 0.4580(15) 0.7372(8) 1.0547(9) 0.046(4) Uiso 0.50 1 d P A 2
H27D H 0.3837 0.7577 1.0609 0.068 Uiso 0.50 1 calc PR A 2
H27E H 0.5152 0.7382 1.0984 0.068 Uiso 0.50 1 calc PR A 2
H27F H 0.4404 0.6949 1.0408 0.068 Uiso 0.50 1 calc PR A 2
C28B C 0.4590(17) 0.8828(8) 1.0358(10) 0.051(5) Uiso 0.50 1 d P A 2
H28D H 0.5173 0.8901 1.0781 0.076 Uiso 0.50 1 calc PR A 2
H28E H 0.3833 0.8685 1.0481 0.076 Uiso 0.50 1 calc PR A 2
H28F H 0.4448 0.9207 1.0092 0.076 Uiso 0.50 1 calc PR A 2
C29B C 0.6197(15) 0.9113(8) 0.9199(9) 0.045(4) Uiso 0.50 1 d P A 2
H29D H 0.7072 0.9130 0.9335 0.067 Uiso 0.50 1 calc PR A 2
H29E H 0.5832 0.9434 0.9442 0.067 Uiso 0.50 1 calc PR A 2
H29F H 0.5980 0.9174 0.8698 0.067 Uiso 0.50 1 calc PR A 2
C30B C 0.6969(17) 0.7884(9) 0.8604(10) 0.045(5) Uiso 0.50 1 d P A 2
H30D H 0.6704 0.8168 0.8221 0.068 Uiso 0.50 1 calc PR A 2
H30E H 0.6920 0.7466 0.8427 0.068 Uiso 0.50 1 calc PR A 2
H30F H 0.7800 0.7977 0.8813 0.068 Uiso 0.50 1 calc PR A 2
C31 C 0.1378(13) 0.8326(7) 0.7986(9) 0.026(4) Uiso 0.50 1 d P A 1
C32 C 0.1843(14) 0.8819(7) 0.8423(9) 0.033(4) Uiso 0.50 1 d P A 1
C33 C 0.2867(13) 0.9071(7) 0.8157(11) 0.026(4) Uiso 0.50 1 d P A 1
C34 C 0.2968(15) 0.8725(8) 0.7560(10) 0.036(5) Uiso 0.50 1 d P A 1
C35 C 0.2082(12) 0.8292(7) 0.7444(9) 0.023(4) Uiso 0.50 1 d P A 1
C36 C 0.0243(14) 0.7979(7) 0.8004(9) 0.038(4) Uiso 0.50 1 d P A 1
H36A H 0.0230 0.7840 0.8478 0.056 Uiso 0.50 1 calc PR A 1
H36B H 0.0206 0.7626 0.7694 0.056 Uiso 0.50 1 calc PR A 1
H36C H -0.0449 0.8244 0.7851 0.056 Uiso 0.50 1 calc PR A 1
C37 C 0.1353(17) 0.9066(9) 0.9043(10) 0.054(5) Uiso 0.50 1 d P A 1
H37A H 0.0946 0.9454 0.8919 0.081 Uiso 0.50 1 calc PR A 1
H37B H 0.2016 0.9129 0.9430 0.081 Uiso 0.50 1 calc PR A 1
H37C H 0.0782 0.8774 0.9180 0.081 Uiso 0.50 1 calc PR A 1
C38 C 0.3505(15) 0.9665(8) 0.8381(9) 0.038(4) Uiso 0.50 1 d P A 1
H38A H 0.4215 0.9705 0.8161 0.058 Uiso 0.50 1 calc PR A 1
H38B H 0.3750 0.9667 0.8886 0.058 Uiso 0.50 1 calc PR A 1
H38C H 0.2960 1.0007 0.8242 0.058 Uiso 0.50 1 calc PR A 1
C39 C 0.3838(17) 0.8850(9) 0.7095(11) 0.047(5) Uiso 0.50 1 d P A 1
H39A H 0.4082 0.8466 0.6906 0.070 Uiso 0.50 1 calc PR A 1
H39B H 0.4545 0.9054 0.7356 0.070 Uiso 0.50 1 calc PR A 1
H39C H 0.3465 0.9113 0.6714 0.070 Uiso 0.50 1 calc PR A 1
C40 C 0.1826(16) 0.7901(8) 0.6809(9) 0.042(4) Uiso 0.50 1 d P A 1
H40A H 0.1518 0.8155 0.6406 0.063 Uiso 0.50 1 calc PR A 1
H40B H 0.1226 0.7593 0.6870 0.063 Uiso 0.50 1 calc PR A 1
H40C H 0.2566 0.7700 0.6735 0.063 Uiso 0.50 1 calc PR A 1
C31B C 0.1456(15) 0.8395(8) 0.8253(10) 0.037(5) Uiso 0.50 1 d P A 2
C32B C 0.2011(15) 0.8849(8) 0.8711(10) 0.039(4) Uiso 0.50 1 d P A 2
C33B C 0.2889(15) 0.9116(8) 0.8434(11) 0.042(5) Uiso 0.50 1 d P A 2
C34B C 0.2984(14) 0.8834(9) 0.7793(11) 0.032(4) Uiso 0.50 1 d P A 2
C35B C 0.2014(16) 0.8384(8) 0.7692(10) 0.038(5) Uiso 0.50 1 d P A 2
C36B C 0.0327(14) 0.8043(7) 0.8343(9) 0.037(4) Uiso 0.50 1 d P A 2
H36D H -0.0381 0.8300 0.8202 0.055 Uiso 0.50 1 calc PR A 2
H36E H 0.0378 0.7927 0.8830 0.055 Uiso 0.50 1 calc PR A 2
H36F H 0.0259 0.7676 0.8054 0.055 Uiso 0.50 1 calc PR A 2
C37B C 0.1569(19) 0.9020(10) 0.9377(11) 0.067(6) Uiso 0.50 1 d P A 2
H37D H 0.1845 0.9431 0.9518 0.101 Uiso 0.50 1 calc PR A 2
H37E H 0.1887 0.8730 0.9743 0.101 Uiso 0.50 1 calc PR A 2
H37F H 0.0689 0.9008 0.9298 0.101 Uiso 0.50 1 calc PR A 2
C38B C 0.3471(18) 0.9699(9) 0.8670(11) 0.055(5) Uiso 0.50 1 d P A 2
H38D H 0.2908 1.0034 0.8535 0.082 Uiso 0.50 1 calc PR A 2
H38E H 0.4185 0.9756 0.8456 0.082 Uiso 0.50 1 calc PR A 2
H38F H 0.3706 0.9693 0.9175 0.082 Uiso 0.50 1 calc PR A 2
C39B C 0.3835(19) 0.8977(10) 0.7310(11) 0.057(6) Uiso 0.50 1 d P A 2
H39D H 0.4380 0.9303 0.7507 0.086 Uiso 0.50 1 calc PR A 2
H39E H 0.3382 0.9108 0.6862 0.086 Uiso 0.50 1 calc PR A 2
H39F H 0.4302 0.8612 0.7243 0.086 Uiso 0.50 1 calc PR A 2
C40B C 0.1652(18) 0.8035(9) 0.7009(11) 0.051(5) Uiso 0.50 1 d P A 2
H40D H 0.1254 0.7654 0.7098 0.076 Uiso 0.50 1 calc PR A 2
H40E H 0.2370 0.7944 0.6810 0.076 Uiso 0.50 1 calc PR A 2
H40F H 0.1100 0.8284 0.6683 0.076 Uiso 0.50 1 calc PR A 2
C41 C 0.2856(6) 0.6788(3) 0.8124(4) 0.0335(16) Uani 1 1 d . A .
C42 C 0.1787(7) 0.6577(4) 0.7702(4) 0.0422(19) Uani 1 1 d . A .
C43 C 0.3862(7) 0.7027(3) 0.7870(4) 0.0376(17) Uani 1 1 d . A .
C44 C 0.2940(8) 0.6753(3) 0.8859(4) 0.0384(18) Uani 1 1 d . A .
H42A H 0.176(6) 0.663(3) 0.720(4) 0.028 Uiso 1 1 d . . .
H42B H 0.111(6) 0.664(3) 0.788(3) 0.029 Uiso 1 1 d . . .
H43A H 0.468(6) 0.696(3) 0.816(3) 0.029 Uiso 1 1 d . . .
H43B H 0.384(5) 0.704(3) 0.739(3) 0.022 Uiso 1 1 d . . .
H44A H 0.369(6) 0.671(3) 0.915(3) 0.025 Uiso 1 1 d . . .
H44B H 0.224(6) 0.678(3) 0.901(3) 0.025 Uiso 1 1 d . . .
C45 C 0.8036(17) 0.8217(10) 1.1309(10) 0.193(3) Uiso 1 1 d D . .
H45A H 0.7350 0.8211 1.0912 0.232 Uiso 1 1 calc R . .
C46 C 0.8397(17) 0.8798(9) 1.1102(10) 0.193(3) Uiso 1 1 d D . .
H46A H 0.8810 0.9023 1.1513 0.232 Uiso 1 1 calc R . .
H46B H 0.7680 0.9035 1.0894 0.232 Uiso 1 1 calc R . .
C47 C 0.9316(19) 0.8725(10) 1.0527(11) 0.193(3) Uiso 1 1 d . . .
H47A H 0.8858 0.8784 1.0054 0.232 Uiso 1 1 calc R . .
H47B H 0.9944 0.9044 1.0612 0.232 Uiso 1 1 calc R . .
C48 C 0.992(2) 0.8082(10) 1.0580(12) 0.193(3) Uiso 1 1 d . . .
H48A H 1.0353 0.8014 1.0187 0.232 Uiso 1 1 calc R . .
H48B H 1.0500 0.8042 1.1019 0.232 Uiso 1 1 calc R . .
C49 C 0.905(2) 0.7696(10) 1.0561(12) 0.193(3) Uiso 1 1 d . . .
H49A H 0.8440 0.7802 1.0153 0.232 Uiso 1 1 calc R . .
H49B H 0.9372 0.7291 1.0466 0.232 Uiso 1 1 calc R . .
C50 C 0.8501(17) 0.7632(9) 1.1072(10) 0.193(3) Uiso 1 1 d D . .
H50A H 0.9054 0.7446 1.1463 0.232 Uiso 1 1 calc R . .
H50B H 0.7820 0.7349 1.0938 0.232 Uiso 1 1 calc R . .
C51 C 0.7185(16) 0.8266(8) 1.1815(9) 0.193(3) Uiso 1 1 d D . .
H51A H 0.6915 0.8688 1.1834 0.290 Uiso 1 1 calc R . .
H51B H 0.7594 0.8140 1.2276 0.290 Uiso 1 1 calc R . .
H51C H 0.6491 0.8001 1.1666 0.290 Uiso 1 1 calc R . .

loop_
_atom_site_aniso_label
_atom_site_aniso_U_11
_atom_site_aniso_U_22
_atom_site_aniso_U_33
_atom_site_aniso_U_23
_atom_site_aniso_U_13
_atom_site_aniso_U_12
Nd1 0.0286(2) 0.0273(2) 0.0339(2) -0.00015(16) 0.00970(15) -0.00477(16)
Nd2 0.0362(2) 0.0234(2) 0.0475(3) 0.00725(17) 0.01583(18) 0.00297(16)
C41 0.040(4) 0.023(3) 0.040(4) 0.011(3) 0.015(3) 0.008(3)
C42 0.034(4) 0.051(5) 0.043(5) 0.012(4) 0.013(4) 0.006(4)
C43 0.037(4) 0.037(4) 0.040(4) 0.002(4) 0.009(4) 0.005(3)
C44 0.035(4) 0.033(4) 0.049(5) 0.005(4) 0.015(4) -0.003(3)

loop_
_atom_type_symbol
_atom_type_description
_atom_type_scat_dispersion_real
_atom_type_scat_dispersion_imag
_atom_type_scat_source
C C 0.0033 0.0016 'International Tables Vol C Tables 4.2.6.8 and 6.1.1.4'
H H 0.0000 0.0000 'International Tables Vol C Tables 4.2.6.8 and 6.1.1.4'
Nd Nd -0.1943 3.0179 'International Tables Vol C Tables 4.2.6.8 and 6.1.1.4'

loop_
_geom_angle_atom_site_label_1
_geom_angle_atom_site_label_2
_geom_angle_atom_site_label_3
_geom_angle
Cnt1 Nd1 C41 105.7
Cnt1 Nd1 C42 107.6
Cnt1 Nd1 C44 122.5
Cnt2 Nd1 C41 120.6
Cnt2 Nd1 C42 109.7
Cnt2 Nd1 C44 101.9
Cnt1 Nd1 Cnt2 133.3
Cnt3 Nd2 C41 119.6
Cnt3 Nd2 C43 107.6
Cnt3 Nd2 C44 101.8
Cnt4 Nd2 C41 105.6
Cnt4 Nd2 C43 108.8
Cnt4 Nd2 C44 121.5
Cnt3 Nd2 Cnt4 134.4
C42 Nd1 C4B 129.0(4)
C42 Nd1 C2B 122.9(5)
C4B Nd1 C2B 30.9(6)
C42 Nd1 C3B 93.4(5)
C4B Nd1 C3B 50.0(6)
C2B Nd1 C3B 29.5(6)
C42 Nd1 C12 94.4(5)
C4B Nd1 C12 124.0(7)
C2B Nd1 C12 99.2(6)
C3B Nd1 C12 102.6(5)
C42 Nd1 C11 86.3(4)
C4B Nd1 C11 143.8(5)
C2B Nd1 C11 127.5(5)
C3B Nd1 C11 132.3(6)
C12 Nd1 C11 30.4(5)
C42 Nd1 C15 109.4(5)
C4B Nd1 C15 120.8(6)
C2B Nd1 C15 121.8(6)
C3B Nd1 C15 144.4(5)
C12 Nd1 C15 50.3(4)
C11 Nd1 C15 30.3(5)
C42 Nd1 C14B 132.4(4)
C4B Nd1 C14B 95.8(5)
C2B Nd1 C14B 85.8(5)
C3B Nd1 C14B 107.2(5)
C12 Nd1 C14B 40.0(5)
C11 Nd1 C14B 48.0(4)
C15 Nd1 C14B 37.4(5)
C42 Nd1 C15B 120.8(5)
C4B Nd1 C15B 109.7(6)
C2B Nd1 C15B 111.1(6)
C3B Nd1 C15B 136.0(6)
C12 Nd1 C15B 52.4(5)
C11 Nd1 C15B 38.9(5)
C15 Nd1 C15B 11.5(4)
C14B Nd1 C15B 29.3(5)
C42 Nd1 C44 54.5(3)
C4B Nd1 C44 122.0(5)
C2B Nd1 C44 149.3(4)
C3B Nd1 C44 133.7(4)
C12 Nd1 C44 111.4(5)
C11 Nd1 C44 83.0(4)
C15 Nd1 C44 81.7(4)
C14B Nd1 C44 119.1(4)
C15B Nd1 C44 90.2(5)
C42 Nd1 C13B 106.4(5)
C4B Nd1 C13B 112.3(6)
C2B Nd1 C13B 89.6(5)
C3B Nd1 C13B 98.1(5)
C12 Nd1 C13B 12.5(4)
C11 Nd1 C13B 38.0(5)
C15 Nd1 C13B 50.0(4)
C14B Nd1 C13B 30.0(5)
C15B Nd1 C13B 48.9(4)
C44 Nd1 C13B 121.0(4)
C42 Nd1 C5 95.4(5)
C4B Nd1 C5 34.7(6)
C2B Nd1 C5 52.1(5)
C3B Nd1 C5 48.5(6)
C12 Nd1 C5 149.9(6)
C11 Nd1 C5 178.1(6)
C15 Nd1 C5 147.8(6)
C14B Nd1 C5 130.5(5)
C15B Nd1 C5 139.2(6)
C44 Nd1 C5 97.3(4)
C13B Nd1 C5 141.7(5)
C42 Nd1 C1B 82.6(5)
C4B Nd1 C1B 47.2(6)
C2B Nd1 C1B 48.5(6)
C3B Nd1 C1B 31.1(6)
C12 Nd1 C1B 132.3(6)
C11 Nd1 C1B 158.4(7)
C15 Nd1 C1B 168.0(6)
C14B Nd1 C1B 134.2(5)
C15B Nd1 C1B 156.7(6)
C44 Nd1 C1B 105.1(5)
C13B Nd1 C1B 129.2(6)
C5 Nd1 C1B 23.2(5)
C42 Nd1 C5B 101.2(5)
C4B Nd1 C5B 30.7(6)
C2B Nd1 C5B 52.6(5)
C3B Nd1 C5B 53.5(5)
C12 Nd1 C5B 151.8(6)
C11 Nd1 C5B 170.7(6)
C15 Nd1 C5B 140.4(6)
C14B Nd1 C5B 125.8(5)
C15B Nd1 C5B 131.9(6)
C44 Nd1 C5B 96.8(4)
C13B Nd1 C5B 141.6(5)
C5 Nd1 C5B 7.5(6)
C1B Nd1 C5B 30.4(6)
C42 Nd1 C13 124.8(4)
C4B Nd1 C13 96.1(5)
C2B Nd1 C13 78.3(5)
C3B Nd1 C13 94.6(5)
C12 Nd1 C13 30.7(4)
C11 Nd1 C13 50.1(4)
C15 Nd1 C13 50.0(4)
C14B Nd1 C13 16.8(4)
C15B Nd1 C13 44.3(5)
C44 Nd1 C13 130.3(3)
C13B Nd1 C13 18.4(3)
C5 Nd1 C13 129.0(5)
C1B Nd1 C13 124.5(5)
C5B Nd1 C13 126.7(5)
C42 Nd1 C14 136.2(4)
C4B Nd1 C14 94.7(5)
C2B Nd1 C14 91.6(6)
C3B Nd1 C14 116.5(6)
C12 Nd1 C14 50.3(5)
C11 Nd1 C14 49.9(4)
C15 Nd1 C14 30.2(4)
C14B Nd1 C14 13.4(4)
C15B Nd1 C14 19.7(4)
C44 Nd1 C14 109.4(4)
C13B Nd1 C14 41.9(5)
C5 Nd1 C14 128.3(5)
C1B Nd1 C14 139.0(5)
C5B Nd1 C14 122.1(5)
C13 Nd1 C14 30.1(4)
C42 Nd1 C1 81.6(5)
C4B Nd1 C1 49.8(6)
C2B Nd1 C1 46.0(6)
C3B Nd1 C1 25.1(5)
C12 Nd1 C1 125.3(6)
C11 Nd1 C1 151.7(7)
C15 Nd1 C1 167.8(6)
C14B Nd1 C1 130.8(6)
C15B Nd1 C1 156.8(7)
C44 Nd1 C1 109.7(5)
C13B Nd1 C1 122.7(6)
C5 Nd1 C1 29.8(6)
C1B Nd1 C1 7.1(7)
C5B Nd1 C1 36.8(6)
C13 Nd1 C1 119.5(6)
C14 Nd1 C1 137.6(6)
C42 Nd1 C2 104.2(5)
C4B Nd1 C2 40.0(6)
C2B Nd1 C2 18.8(4)
C3B Nd1 C2 11.1(4)
C12 Nd1 C2 104.3(5)
C11 Nd1 C2 134.6(6)
C15 Nd1 C2 138.5(5)
C14B Nd1 C2 101.3(5)
C15B Nd1 C2 128.6(6)
C44 Nd1 C2 138.9(4)
C13B Nd1 C2 97.6(5)
C5 Nd1 C2 45.7(5)
C1B Nd1 C2 33.8(6)
C5B Nd1 C2 49.2(5)
C13 Nd1 C2 90.7(5)
C14 Nd1 C2 108.9(6)
C1 Nd1 C2 29.5(6)
C42 Nd1 C4 126.0(4)
C4B Nd1 C4 9.9(5)
C2B Nd1 C4 40.7(5)
C3B Nd1 C4 56.8(5)
C12 Nd1 C4 132.6(6)
C11 Nd1 C4 147.6(5)
C15 Nd1 C4 120.5(5)
C14B Nd1 C4 100.8(5)
C15B Nd1 C4 110.2(5)
C44 Nd1 C4 112.2(4)
C13B Nd1 C4 120.5(6)
C5 Nd1 C4 30.7(5)
C1B Nd1 C4 47.9(6)
C5B Nd1 C4 25.0(5)
C13 Nd1 C4 103.4(5)
C14 Nd1 C4 97.6(5)
C1 Nd1 C4 51.9(6)
C2 Nd1 C4 47.8(5)
C42 Nd1 C41 30.2(2)
C4B Nd1 C41 117.7(5)
C2B Nd1 C41 131.0(4)
C3B Nd1 C41 106.3(4)
C12 Nd1 C41 116.8(5)
C11 Nd1 C41 97.0(3)
C15 Nd1 C41 107.0(4)
C14B Nd1 C41 143.1(3)
C15B Nd1 C41 117.1(5)
C44 Nd1 C41 29.8(2)
C13B Nd1 C41 129.1(4)
C5 Nd1 C41 84.1(4)
C1B Nd1 C41 82.5(4)
C5B Nd1 C41 87.1(4)
C13 Nd1 C41 146.2(3)
C14 Nd1 C41 136.8(4)
C1 Nd1 C41 85.2(5)
C2 Nd1 C41 114.2(4)
C4 Nd1 C41 110.2(4)
C42 Nd1 C12B 84.5(3)
C4B Nd1 C12B 141.0(6)
C2B Nd1 C12B 118.1(5)
C3B Nd1 C12B 119.3(5)
C12 Nd1 C12B 19.0(4)
C11 Nd1 C12B 13.2(4)
C15 Nd1 C12B 41.0(4)
C14B Nd1 C12B 47.9(4)
C15B Nd1 C12B 47.4(5)
C44 Nd1 C12B 92.5(4)
C13B Nd1 C12B 29.2(4)
C5 Nd1 C12B 167.8(6)
C1B Nd1 C12B 145.9(7)
C5B Nd1 C12B 170.7(5)
C13 Nd1 C12B 44.9(4)
C14 Nd1 C12B 53.6(4)
C1 Nd1 C12B 139.0(6)
C2 Nd1 C12B 122.5(5)
C4 Nd1 C12B 148.1(5)
C41 Nd1 C12B 101.3(3)
C42 Nd1 C3 130.6(4)
C4B Nd1 C3 19.5(4)
C2B Nd1 C3 12.5(4)
C3B Nd1 C3 39.1(5)
C12 Nd1 C3 106.6(6)
C11 Nd1 C3 131.9(5)
C15 Nd1 C3 118.6(5)
C14B Nd1 C3 85.8(4)
C15B Nd1 C3 107.2(5)
C44 Nd1 C3 141.1(4)
C13B Nd1 C3 95.7(5)
C5 Nd1 C3 47.2(5)
C1B Nd1 C3 50.2(5)
C5B Nd1 C3 45.9(5)
C13 Nd1 C3 81.8(4)
C14 Nd1 C3 88.8(4)
C1 Nd1 C3 49.7(5)
C2 Nd1 C3 27.9(5)
C4 Nd1 C3 29.4(5)
C41 Nd1 C3 130.8(3)
C12B Nd1 C3 125.0(5)
C42 Nd1 C11B 91.9(4)
C4B Nd1 C11B 138.9(5)
C2B Nd1 C11B 133.3(5)
C3B Nd1 C11B 145.6(5)
C12 Nd1 C11B 43.1(5)
C11 Nd1 C11B 14.9(4)
C15 Nd1 C11B 18.5(4)
C14B Nd1 C11B 48.0(4)
C15B Nd1 C11B 29.3(5)
C44 Nd1 C11B 75.1(3)
C13B Nd1 C11B 48.0(4)
C5 Nd1 C11B 163.6(6)
C1B Nd1 C11B 172.7(7)
C5B Nd1 C11B 156.7(6)
C13 Nd1 C11B 55.4(4)
C14 Nd1 C11B 45.3(4)
C1 Nd1 C11B 166.5(6)
C2 Nd1 C11B 145.4(5)
C4 Nd1 C11B 139.0(5)
C41 Nd1 C11B 95.1(3)
C12B Nd1 C11B 27.8(4)
C3 Nd1 C11B 133.6(4)
C43 Nd2 C35B 88.0(5)
C43 Nd2 C23 134.2(4)
C35B Nd2 C23 131.8(5)
C43 Nd2 C34B 102.3(6)
C35B Nd2 C34B 32.1(5)
C23 Nd2 C34B 104.5(6)
C43 Nd2 C24 111.6(5)
C35B Nd2 C24 125.7(6)
C23 Nd2 C24 31.1(6)
C34B Nd2 C24 93.6(6)
C43 Nd2 C31B 106.4(5)
C35B Nd2 C31B 29.7(6)
C23 Nd2 C31B 119.4(6)
C34B Nd2 C31B 51.0(5)
C24 Nd2 C31B 132.8(6)
C43 Nd2 C22 115.8(5)
C35B Nd2 C22 155.9(6)
C23 Nd2 C22 30.5(6)
C34B Nd2 C22 134.7(7)
C24 Nd2 C22 51.1(6)
C31B Nd2 C22 130.0(6)
C43 Nd2 C25 84.6(5)
C35B Nd2 C25 141.3(6)
C23 Nd2 C25 50.8(6)
C34B Nd2 C25 113.6(6)
C24 Nd2 C25 30.4(6)
C31B Nd2 C25 162.1(6)
C22 Nd2 C25 51.3(6)
C43 Nd2 C32B 135.7(4)
C35B Nd2 C32B 49.4(6)
C23 Nd2 C32B 89.5(5)
C34B Nd2 C32B 49.5(6)
C24 Nd2 C32B 104.5(6)
C31B Nd2 C32B 30.3(5)
C22 Nd2 C32B 106.6(6)
C25 Nd2 C32B 134.8(6)
C43 Nd2 C44 54.1(2)
C35B Nd2 C44 105.7(4)
C23 Nd2 C44 117.5(5)
C34B Nd2 C44 137.0(5)
C24 Nd2 C44 127.2(5)
C31B Nd2 C44 97.5(4)
C22 Nd2 C44 87.0(5)
C25 Nd2 C44 100.4(5)
C32B Nd2 C44 119.0(4)
C43 Nd2 C33B 132.5(5)
C35B Nd2 C33B 50.0(6)
C23 Nd2 C33B 81.8(6)
C34B Nd2 C33B 30.3(5)
C24 Nd2 C33B 84.4(6)
C31B Nd2 C33B 49.0(5)
C22 Nd2 C33B 108.9(6)
C25 Nd2 C33B 113.3(6)
C32B Nd2 C33B 28.3(5)
C44 Nd2 C33B 145.8(4)
C43 Nd2 C21 87.0(6)
C35B Nd2 C21 170.6(7)
C23 Nd2 C21 50.0(7)
C34B Nd2 C21 142.3(7)
C24 Nd2 C21 49.7(7)
C31B Nd2 C21 159.7(7)
C22 Nd2 C21 31.1(7)
C25 Nd2 C21 30.0(7)
C32B Nd2 C21 137.0(7)
C44 Nd2 C21 77.7(6)
C33B Nd2 C21 130.7(7)
C43 Nd2 C33 121.2(5)
C35B Nd2 C33 41.6(5)
C23 Nd2 C33 90.6(6)
C34B Nd2 C33 19.0(4)
C24 Nd2 C33 88.1(5)
C31B Nd2 C33 47.7(5)
C22 Nd2 C33 119.0(6)
C25 Nd2 C33 114.6(6)
C32B Nd2 C33 34.6(5)
C44 Nd2 C33 144.5(4)
C33B Nd2 C33 11.3(4)
C21 Nd2 C33 137.0(6)
C43 Nd2 C32 124.6(4)
C35B Nd2 C32 37.7(5)
C23 Nd2 C32 99.7(5)
C34B Nd2 C32 41.4(5)
C24 Nd2 C32 110.7(5)
C31B Nd2 C32 22.2(4)
C22 Nd2 C32 118.2(6)
C25 Nd2 C32 140.7(6)
C32B Nd2 C32 11.7(4)
C44 Nd2 C32 117.8(4)
C33B Nd2 C32 28.1(5)
C21 Nd2 C32 148.4(7)
C33 Nd2 C32 30.2(5)
C43 Nd2 C34 92.0(4)
C35B Nd2 C34 29.0(5)
C23 Nd2 C34 112.7(6)
C34B Nd2 C34 10.3(5)
C24 Nd2 C34 97.7(5)
C31B Nd2 C34 53.5(5)
C22 Nd2 C34 143.2(6)
C25 Nd2 C34 113.3(6)
C32B Nd2 C34 57.7(5)
C44 Nd2 C34 129.8(4)
C33B Nd2 C34 40.6(5)
C21 Nd2 C34 143.3(6)
C33 Nd2 C34 29.3(5)
C32 Nd2 C34 48.3(5)
C43 Nd2 C31 96.6(4)
C35B Nd2 C31 20.8(4)
C23 Nd2 C31 128.8(5)
C34B Nd2 C31 47.6(5)
C24 Nd2 C31 137.0(5)
C31B Nd2 C31 10.8(4)
C22 Nd2 C31 140.7(6)
C25 Nd2 C31 161.1(6)
C32B Nd2 C31 39.3(5)
C44 Nd2 C31 95.5(4)
C33B Nd2 C31 53.0(5)
C21 Nd2 C31 168.4(7)
C33 Nd2 C31 49.1(4)
C32 Nd2 C31 29.4(5)
C34 Nd2 C31 47.9(5)
C43 Nd2 C41 30.0(2)
C35B Nd2 C41 85.3(4)
C23 Nd2 C41 142.7(4)
C34B Nd2 C41 112.0(5)
C24 Nd2 C41 135.6(5)
C31B Nd2 C41 90.4(4)
C22 Nd2 C41 113.2(5)
C25 Nd2 C41 105.3(5)
C32B Nd2 C41 119.8(4)
C44 Nd2 C41 29.7(2)
C33B Nd2 C41 134.9(4)
C21 Nd2 C41 94.3(6)
C33 Nd2 C41 126.7(4)
C32 Nd2 C41 112.4(4)
C34 Nd2 C41 102.9(4)
C31 Nd2 C41 83.6(3)
C43 Nd2 C22B 107.9(5)
C35B Nd2 C22B 163.7(6)
C23 Nd2 C22B 36.1(6)
C34B Nd2 C22B 140.5(6)
C24 Nd2 C22B 52.0(6)
C31B Nd2 C22B 136.7(6)
C22 Nd2 C22B 7.9(6)
C25 Nd2 C22B 46.9(6)
C32B Nd2 C22B 114.4(6)
C44 Nd2 C22B 82.2(4)
C33B Nd2 C22B 116.3(6)
C21 Nd2 C22B 23.7(6)
C33 Nd2 C22B 126.0(6)
C32 Nd2 C22B 126.1(6)
C34 Nd2 C22B 147.9(6)
C31 Nd2 C22B 147.1(6)
C41 Nd2 C22B 106.9(4)
C43 Nd2 C24B 118.4(4)
C35B Nd2 C24B 128.0(5)
C23 Nd2 C24B 22.9(5)
C34B Nd2 C24B 96.2(5)
C24 Nd2 C24B 8.2(6)
C31B Nd2 C24B 129.8(6)
C22 Nd2 C24B 45.0(6)
C25 Nd2 C24B 34.9(6)
C32B Nd2 C24B 100.2(5)
C44 Nd2 C24B 126.2(4)
C33B Nd2 C24B 83.0(5)
C21 Nd2 C24B 48.9(6)
C33 Nd2 C24B 88.2(5)
C32 Nd2 C24B 107.7(5)
C34 Nd2 C24B 101.5(5)
C31 Nd2 C24B 135.8(5)
C41 Nd2 C24B 139.8(4)
C22B Nd2 C24B 47.0(6)
C43 Nd2 C25B 90.8(5)
C35B Nd2 C25B 140.3(6)
C23 Nd2 C25B 45.0(6)
C34B Nd2 C25B 110.6(6)
C24 Nd2 C25B 24.0(5)
C31B Nd2 C25B 156.6(6)
C22 Nd2 C25B 48.9(6)
C25 Nd2 C25B 6.5(7)
C32B Nd2 C25B 128.4(6)
C44 Nd2 C25B 105.6(5)
C33B Nd2 C25B 107.6(6)
C21 Nd2 C25B 32.0(7)
C33 Nd2 C25B 109.7(5)
C32 Nd2 C25B 134.7(6)
C34 Nd2 C25B 111.4(6)
C31 Nd2 C25B 158.1(5)
C41 Nd2 C25B 111.8(5)
C22B Nd2 C25B 45.5(6)
C24B Nd2 C25B 28.4(6)
C43 Nd2 C23B 132.7(4)
C35B Nd2 C23B 137.1(6)
C23 Nd2 C23B 8.2(6)
C34B Nd2 C23B 111.8(6)
C24 Nd2 C23B 37.3(6)
C31B Nd2 C23B 120.4(6)
C22 Nd2 C23B 23.0(5)
C25 Nd2 C23B 52.4(6)
C32B Nd2 C23B 91.6(6)
C44 Nd2 C23B 109.6(5)
C33B Nd2 C23B 87.4(6)
C21 Nd2 C23B 46.2(7)
C33 Nd2 C23B 96.8(6)
C32 Nd2 C23B 102.5(5)
C34 Nd2 C23B 120.3(6)
C31 Nd2 C23B 130.6(5)
C41 Nd2 C23B 136.0(5)
C22B Nd2 C23B 29.2(6)
C24B Nd2 C23B 29.3(6)
C25B Nd2 C23B 47.3(6)
C43 Nd2 C35 78.5(4)
C35B Nd2 C35 10.3(4)
C23 Nd2 C35 138.2(5)
C34B Nd2 C35 34.3(5)
C24 Nd2 C35 125.5(5)
C31B Nd2 C35 39.1(5)
C22 Nd2 C35 165.7(6)
C25 Nd2 C35 134.8(6)
C32B Nd2 C35 59.6(5)
C44 Nd2 C35 102.7(4)
C33B Nd2 C35 57.4(5)
C21 Nd2 C35 161.2(7)
C33 Nd2 C35 47.8(5)
C32 Nd2 C35 47.9(5)
C34 Nd2 C35 28.0(5)
C31 Nd2 C35 29.3(5)
C41 Nd2 C35 79.1(3)
C22B Nd2 C35 173.5(6)
C24B Nd2 C35 129.5(5)
C25B Nd2 C35 135.2(5)
C23B Nd2 C35 144.6(5)
C43 Nd2 C21B 85.2(6)
C35B Nd2 C21B 165.8(7)
C23 Nd2 C21B 50.6(7)
C34B Nd2 C21B 138.4(7)
C24 Nd2 C21B 47.0(7)
C31B Nd2 C21B 164.1(7)
C22 Nd2 C21B 34.5(7)
C25 Nd2 C21B 25.4(6)
C32B Nd2 C21B 139.1(7)
C44 Nd2 C21B 80.2(6)
C33B Nd2 C21B 129.7(7)
C21 Nd2 C21B 4.8(9)
C33 Nd2 C21B 135.0(7)
C32 Nd2 C21B 150.1(7)
C34 Nd2 C21B 138.7(7)
C31 Nd2 C21B 173.3(7)
C41 Nd2 C21B 94.9(6)
C22B Nd2 C21B 27.6(7)
C24B Nd2 C21B 47.0(7)
C25B Nd2 C21B 27.8(7)
C23B Nd2 C21B 47.6(7)
C35 Nd2 C21B 156.8(6)
C2 C1 C5 98.6(17)
C2 C1 C6 135(2)
C5 C1 C6 124(2)
C2 C1 Nd1 75.9(11)
C5 C1 Nd1 74.1(11)
C6 C1 Nd1 124.7(14)
C3 C2 C1 115.8(16)
C3 C2 C7 129.4(18)
C1 C2 C7 114.5(18)
C3 C2 Nd1 77.0(9)
C1 C2 Nd1 74.6(11)
C7 C2 Nd1 112.8(10)
C2 C3 C4 109.1(14)
C2 C3 C8 125.1(17)
C4 C3 C8 124.3(15)
C2 C3 Nd1 75.1(9)
C4 C3 Nd1 74.4(9)
C8 C3 Nd1 127.9(10)
C3 C4 C5 101.1(14)
C3 C4 C9 125.0(15)
C5 C4 C9 133.2(18)
C3 C4 Nd1 76.2(9)
C5 C4 Nd1 73.0(9)
C9 C4 Nd1 122.2(10)
C1 C5 C4 115.2(16)
C1 C5 C10 127.4(19)
C4 C5 C10 116.6(18)
C1 C5 Nd1 76.1(11)
C4 C5 Nd1 76.4(10)
C10 C5 Nd1 124.6(11)
C5B C1B C3B 115.1(17)
C5B C1B C6B 128(2)
C3B C1B C6B 117(2)
C5B C1B Nd1 74.8(11)
C3B C1B Nd1 72.6(10)
C6B C1B Nd1 121.5(13)
C2B C3B C1B 103.9(16)
C2B C3B C7B 125.5(16)
C1B C3B C7B 130.3(19)
C2B C3B Nd1 74.8(10)
C1B C3B Nd1 76.2(10)
C7B C3B Nd1 119.0(13)
C3B C2B C4B 107.7(16)
C3B C2B C8B 124.8(18)
C4B C2B C8B 126(2)
C3B C2B Nd1 75.7(10)
C4B C2B Nd1 72.4(9)
C8B C2B Nd1 128.9(13)
C2B C4B C5B 115.4(16)
C2B C4B C9B 126(2)
C5B C4B C9B 119(2)
C2B C4B Nd1 76.6(10)
C5B C4B Nd1 79.0(10)
C9B C4B Nd1 115.8(11)
C10B C5B C4B 136(2)
C10B C5B C1B 126.3(19)
C4B C5B C1B 97.5(16)
C10B C5B Nd1 122.3(13)
C4B C5B Nd1 70.3(10)
C1B C5B Nd1 74.8(11)
C15 C11 C12 108.5(14)
C15 C11 C16 125.4(19)
C12 C11 C16 125.3(19)
C15 C11 Nd1 74.9(8)
C12 C11 Nd1 74.7(8)
C16 C11 Nd1 124.9(9)
C11 C12 C13 107.7(13)
C11 C12 C17 128(2)
C13 C12 C17 124.4(17)
C11 C12 Nd1 74.9(8)
C13 C12 Nd1 76.3(8)
C17 C12 Nd1 120.3(10)
C14 C13 C12 107.5(12)
C14 C13 C18 128.9(15)
C12 C13 C18 122.3(16)
C14 C13 Nd1 75.0(7)
C12 C13 Nd1 73.0(8)
C18 C13 Nd1 127.5(10)
C15 C14 C13 107.9(12)
C15 C14 C19 128.2(18)
C13 C14 C19 123.7(15)
C15 C14 Nd1 73.3(7)
C13 C14 Nd1 74.9(7)
C19 C14 Nd1 121.3(9)
C11 C15 C14 108.4(13)
C11 C15 C20 130.8(18)
C14 C15 C20 120.6(17)
C11 C15 Nd1 74.8(8)
C14 C15 Nd1 76.4(8)
C20 C15 Nd1 119.0(9)
C12B C11B C15B 106.7(12)
C12B C11B C16B 128.2(17)
C15B C11B C16B 124.7(19)
C12B C11B Nd1 74.4(8)
C15B C11B Nd1 70.8(8)
C16B C11B Nd1 125.7(10)
C11B C12B C13B 110.7(12)
C11B C12B C17B 124.6(16)
C13B C12B C17B 124.0(18)
C11B C12B Nd1 77.7(8)
C13B C12B Nd1 72.8(7)
C17B C12B Nd1 123.9(10)
C12B C13B C14B 105.6(13)
C12B C13B C18B 124.0(18)
C14B C13B C18B 129.7(18)
C12B C13B Nd1 77.9(8)
C14B C13B Nd1 73.9(8)
C18B C13B Nd1 121.1(10)
C15B C14B C13B 108.5(14)
C15B C14B C19B 125(2)
C13B C14B C19B 125.9(18)
C15B C14B Nd1 76.0(9)
C13B C14B Nd1 76.1(8)
C19B C14B Nd1 121.1(10)
C14B C15B C11B 108.3(14)
C14B C15B C20B 123(2)
C11B C15B C20B 128.7(19)
C14B C15B Nd1 74.6(8)
C11B C15B Nd1 79.9(9)
C20B C15B Nd1 116.4(11)
C25 C21 C22 108(2)
C25 C21 C26 125(2)
C22 C21 C26 127(2)
C25 C21 Nd2 73.4(14)
C22 C21 Nd2 71.3(12)
C26 C21 Nd2 125.3(16)
C23 C22 C21 106.4(17)
C23 C22 C27 129(2)
C21 C22 C27 124(2)
C23 C22 Nd2 74.1(10)
C21 C22 Nd2 77.6(13)
C27 C22 Nd2 117.2(13)
C22 C23 C24 109.0(16)
C22 C23 C28 123.7(19)
C24 C23 C28 127.1(18)
C22 C23 Nd2 75.4(11)
C24 C23 Nd2 74.8(10)
C28 C23 Nd2 120.4(12)
C25 C24 C23 108.6(17)
C25 C24 C29 124.5(18)
C23 C24 C29 125.9(18)
C25 C24 Nd2 76.9(12)
C23 C24 Nd2 74.1(10)
C29 C24 Nd2 124.1(13)
C24 C25 C21 107.3(19)
C24 C25 C30 124(2)
C21 C25 C30 128(2)
C24 C25 Nd2 72.7(12)
C21 C25 Nd2 76.5(13)
C30 C25 Nd2 121.9(15)
C22B C21B C25B 107(2)
C22B C21B C26B 124(2)
C25B C21B C26B 128(2)
C22B C21B Nd2 75.0(14)
C25B C21B Nd2 75.1(15)
C26B C21B Nd2 124.9(16)
C21B C22B C23B 111.1(19)
C21B C22B C27B 129(2)
C23B C22B C27B 119.5(19)
C21B C22B Nd2 77.5(15)
C23B C22B Nd2 75.7(11)
C27B C22B Nd2 118.2(12)
C22B C23B C24B 104.0(16)
C22B C23B C28B 132(2)
C24B C23B C28B 123.2(18)
C22B C23B Nd2 75.1(11)
C24B C23B Nd2 75.1(11)
C28B C23B Nd2 120.0(12)
C25B C24B C23B 107.2(16)
C25B C24B C29B 123.0(18)
C23B C24B C29B 128.6(18)
C25B C24B Nd2 75.9(12)
C23B C24B Nd2 75.6(11)
C29B C24B Nd2 124.3(11)
C21B C25B C24B 111(2)
C21B C25B C30B 124(2)
C24B C25B C30B 125.7(19)
C21B C25B Nd2 77.1(14)
C24B C25B Nd2 75.6(12)
C30B C25B Nd2 117.1(13)
C32 C31 C35 106.8(15)
C32 C31 C36 127.0(15)
C35 C31 C36 125.3(14)
C32 C31 Nd2 74.5(9)
C35 C31 Nd2 76.7(9)
C36 C31 Nd2 122.7(10)
C31 C32 C33 107.9(15)
C31 C32 C37 127.2(15)
C33 C32 C37 124.9(17)
C31 C32 Nd2 76.1(9)
C33 C32 Nd2 74.6(8)
C37 C32 Nd2 117.1(12)
C34 C33 C32 105.9(15)
C34 C33 C38 126.8(15)
C32 C33 C38 126.0(18)
C34 C33 Nd2 76.1(9)
C32 C33 Nd2 75.2(8)
C38 C33 Nd2 124.2(10)
C35 C34 C33 110.4(15)
C35 C34 C39 124.9(18)
C33 C34 C39 124.5(16)
C35 C34 Nd2 77.8(10)
C33 C34 Nd2 74.6(9)
C39 C34 Nd2 118.7(12)
C34 C35 C31 108.9(16)
C34 C35 C40 124.4(15)
C31 C35 C40 126.3(14)
C34 C35 Nd2 74.1(10)
C31 C35 Nd2 74.0(9)
C40 C35 Nd2 123.4(10)
C35B C31B C32B 108.0(16)
C35B C31B C36B 126.7(18)
C32B C31B C36B 124.9(16)
C35B C31B Nd2 73.5(10)
C32B C31B Nd2 77.5(10)
C36B C31B Nd2 121.0(11)
C33B C32B C31B 109.2(17)
C33B C32B C37B 127.8(18)
C31B C32B C37B 122.8(16)
C33B C32B Nd2 76.6(10)
C31B C32B Nd2 72.2(9)
C37B C32B Nd2 121.3(13)
C32B C33B C34B 109.9(16)
C32B C33B C38B 124.9(19)
C34B C33B C38B 123.8(17)
C32B C33B Nd2 75.1(10)
C34B C33B Nd2 71.2(9)
C38B C33B Nd2 131.1(13)
C33B C34B C35B 104.2(16)
C33B C34B C39B 128.5(18)
C35B C34B C39B 127(2)
C33B C34B Nd2 78.5(10)
C35B C34B Nd2 72.7(9)
C39B C34B Nd2 115.8(12)
C31B C35B C34B 108.7(17)
C31B C35B C40B 128.5(18)
C34B C35B C40B 122.4(19)
C31B C35B Nd2 76.9(10)
C34B C35B Nd2 75.2(9)
C40B C35B Nd2 120.2(12)
C43 C41 C42 124.8(7)
C43 C41 C44 117.0(7)
C42 C41 C44 118.2(7)
C43 C41 Nd1 132.7(5)
C42 C41 Nd1 66.0(4)
C44 C41 Nd1 73.0(4)
C43 C41 Nd2 65.8(4)
C42 C41 Nd2 134.0(5)
C44 C41 Nd2 72.1(4)
Nd1 C41 Nd2 145.1(3)
C41 C42 Nd1 83.8(4)
C41 C43 Nd2 84.2(4)
C41 C44 Nd2 78.2(4)
C41 C44 Nd1 77.3(4)
Nd2 C44 Nd1 155.4(3)
C46 C45 C50 123.5(12)
C46 C45 C51 111.9(13)
C50 C45 C51 124.6(15)
C45 C46 C47 110.5(16)
C48 C47 C46 111.0(18)
C49 C48 C47 105(2)
C50 C49 C48 121(2)
C49 C50 C45 113(2)

loop_
_geom_bond_atom_site_label_1
_geom_bond_atom_site_label_2
_geom_bond_distance
Nd1 Cnt1 2.475
Nd1 Cnt2 2.483
Nd2 Cnt3 2.495
Nd2 Cnt4 2.464
Nd1 C42 2.579(8)
Nd1 C4B 2.649(17)
Nd1 C2B 2.704(17)
Nd1 C3B 2.714(17)
Nd1 C12 2.722(15)
Nd1 C11 2.725(13)
Nd1 C15 2.726(13)
Nd1 C14B 2.729(14)
Nd1 C15B 2.747(15)
Nd1 C44 2.752(8)
Nd1 C13B 2.757(13)
Nd1 C5 2.759(18)
Nd1 C1B 2.76(2)
Nd1 C5B 2.762(19)
Nd1 C13 2.765(13)
Nd1 C14 2.766(14)
Nd1 C1 2.79(2)
Nd1 C2 2.802(16)
Nd1 C4 2.804(17)
Nd1 C41 2.807(7)
Nd1 C12B 2.822(13)
Nd1 C3 2.826(14)
Nd1 C11B 2.863(15)
Nd2 C43 2.586(8)
Nd2 C35B 2.629(17)
Nd2 C23 2.660(18)
Nd2 C34B 2.662(16)
Nd2 C24 2.668(19)
Nd2 C31B 2.670(17)
Nd2 C22 2.677(19)
Nd2 C25 2.72(2)
Nd2 C32B 2.737(17)
Nd2 C44 2.742(7)
Nd2 C33B 2.756(17)
Nd2 C21 2.76(3)
Nd2 C33 2.791(14)
Nd2 C32 2.799(16)
Nd2 C34 2.809(17)
Nd2 C31 2.820(15)
Nd2 C41 2.820(7)
Nd2 C22B 2.83(2)
Nd2 C24B 2.834(18)
Nd2 C25B 2.84(2)
Nd2 C23B 2.839(19)
Nd2 C35 2.855(15)
Nd2 C21B 2.86(3)
C1 C2 1.42(3)
C1 C5 1.43(3)
C1 C6 1.45(3)
C2 C3 1.36(3)
C2 C7 1.53(2)
C3 C4 1.43(2)
C3 C8 1.51(2)
C4 C5 1.47(3)
C4 C9 1.50(2)
C5 C10 1.60(2)
C1B C5B 1.45(3)
C1B C3B 1.47(3)
C1B C6B 1.54(3)
C3B C2B 1.38(3)
C3B C7B 1.54(3)
C2B C4B 1.43(3)
C2B C8B 1.51(2)
C4B C5B 1.44(3)
C4B C9B 1.52(2)
C5B C10B 1.37(2)
C11 C15 1.43(2)
C11 C12 1.43(2)
C11 C16 1.476(19)
C12 C13 1.45(2)
C12 C17 1.49(2)
C13 C14 1.44(2)
C13 C18 1.50(2)
C14 C15 1.43(2)
C14 C19 1.50(2)
C15 C20 1.491(19)
C11B C12B 1.37(2)
C11B C15B 1.42(2)
C11B C16B 1.51(2)
C12B C13B 1.41(2)
C12B C17B 1.53(2)
C13B C14B 1.42(2)
C13B C18B 1.51(2)
C14B C15B 1.39(2)
C14B C19B 1.51(2)
C15B C20B 1.49(2)
C21 C25 1.42(3)
C21 C22 1.46(3)
C21 C26 1.49(3)
C22 C23 1.41(3)
C22 C27 1.48(3)
C23 C24 1.43(3)
C23 C28 1.55(3)
C24 C25 1.41(3)
C24 C29 1.54(3)
C25 C30 1.49(3)
C21B C22B 1.36(4)
C21B C25B 1.37(4)
C21B C26B 1.53(3)
C22B C23B 1.43(3)
C22B C27B 1.56(3)
C23B C24B 1.44(3)
C23B C28B 1.50(3)
C24B C25B 1.39(3)
C24B C29B 1.51(2)
C25B C30B 1.55(3)
C31 C32 1.42(2)
C31 C35 1.43(2)
C31 C36 1.50(2)
C32 C33 1.46(2)
C32 C37 1.52(3)
C33 C34 1.41(2)
C33 C38 1.52(2)
C34 C35 1.37(2)
C34 C39 1.48(3)
C35 C40 1.50(2)
C31B C35B 1.36(3)
C31B C32B 1.41(3)
C31B C36B 1.53(2)
C32B C33B 1.34(2)
C32B C37B 1.52(3)
C33B C34B 1.42(3)
C33B C38B 1.48(3)
C34B C35B 1.46(2)
C34B C39B 1.50(3)
C35B C40B 1.54(3)
C41 C43 1.419(10)
C41 C42 1.420(11)
C41 C44 1.429(10)
C45 C46 1.42(2)
C45 C50 1.49(2)
C45 C51 1.4999(10)
C46 C47 1.67(2)
C47 C48 1.57(2)
C48 C49 1.30(2)
C49 C50 1.27(2)
